data_1535534
loop_
_publ_author_name
'Brigatti, M.F.'
'Poppi, L.'

_publ_section_title
;
 Crystal chemistry of a Ba-rich trioctahedral micas-1M
;
_journal_name_full 'European Journal of Mineralogy (1,1989-)'
_journal_page_first 856
_journal_page_last 871
_journal_volume 5
_journal_year 1993
_chemical_formula_sum 'Al4.5 Ba0.08 Fe1.65 H1.3 K1.78 Mg2.21 Na0.14 O24 Si5.36 Ti0.28'
_chemical_name_systematic
;
(K1.78 Na0.14 Ba0.08) (Mg2.21 Fe1.65 Al1.86 Ti0.28) (Al2.64 Si5.36 O20) O2.7 
(O H)1.3
;
_space_group_IT_number 12
_symmetry_space_group_name_Hall '-C 2y'
_symmetry_space_group_name_H-M 'C 1 2/m 1'
_cell_angle_alpha 90
_cell_angle_beta 100.03
_cell_angle_gamma 90
_cell_formula_units_Z 1
_cell_length_a 5.323
_cell_length_b 9.219
_cell_length_c 10.219
_cell_volume 493.810
_citation_journal_id_ASTM EJMIER
_cod_data_source_file Brigatti_EJMIER_1993_977.cif
_cod_data_source_block H1.3Al4.5Ba0.08Fe1.65K1.78Mg2.21Na0.14O24Si5.36Ti0.28
_cod_original_cell_volume 493.8101
_cod_original_formula_sum
;
H1.3 Al4.5 Ba0.08 Fe1.65 K1.78 Mg2.21 Na0.14 O24 Si5.36 Ti0.28
;
_cod_database_code 1535534

loop_
_symmetry_equiv_pos_as_xyz
x,y,z
-x,y,-z
-x,-y,-z
x,-y,z
x+1/2,y+1/2,z
-x+1/2,y+1/2,-z
-x+1/2,-y+1/2,-z
x+1/2,-y+1/2,z

loop_
_atom_site_label
_atom_site_type_symbol
_atom_site_fract_x
_atom_site_fract_y
_atom_site_fract_z
_atom_site_occupancy
_atom_site_U_iso_or_equiv
Al1 Al+3 0 0 0.5 0.32 0.0
Al2 Al+3 0 0.335 0.5 0.3 0.0
Mg1 Mg+2 0 0 0.5 0.39 0.0
Al3 Al+3 0.0751 0.1668 0.2263 0.33 0.0
Mg2 Mg+2 0 0.335 0.5 0.36 0.0
Ti1 Ti+4 0 0 0.5 0.04 0.0
Ba1 Ba+2 0 0.5 0 0.04 0.0
K1 K+1 0 0.5 0 0.89 0.0
Ti2 Ti+4 0 0.335 0.5 0.05 0.0
O1 O-2 0.0107 0 0.1705 1 0.0
O4 O-2 0.1312 0.5 0.3988 1 0.0
Na1 Na+1 0 0.5 0 0.07 0.0
Fe1 Fe+2 0 0 0.5 0.25 0.0
Fe2 Fe+2 0 0.335 0.5 0.29 0.0
O3 O-2 0.1302 0.1675 0.3914 1 0.0
O2 O-2 0.3294 0.2267 0.169 1 0.0
Si1 Si+4 0.0751 0.1668 0.2263 0.67 0.0
